data_7122781
loop_
_publ_author_name
'Zaworotko, Michael'
'Sanii, Rana'
'Hua, Carol'
'Patyk-Ka\'zmierczak, Ewa'

_publ_section_title
;
 Solvent-Directed Control over the Topology of Entanglement in Square
 Lattice (sql) Coordination Networks
;
_journal_name_full 'Chemical Communications'
_journal_paper_doi 10.1039/C8CC09152H
_journal_year 2019
_chemical_formula_moiety 'C104 H80 Co2 N28 O12, H2 O'
_chemical_formula_sum 'C104 H82 Co2 N28 O13'
_chemical_formula_weight 2049.83
_space_group_crystal_system orthorhombic
_space_group_IT_number 60
_space_group_name_Hall '-P 2n 2ab'
_space_group_name_H-M_alt 'P b c n'
_symmetry_space_group_name_Hall '-P 2n 2ab'
_symmetry_space_group_name_H-M 'P b c n'
_atom_sites_solution_hydrogens mixed
_atom_sites_solution_primary dual
_audit_creation_date 2018-06-07
_audit_creation_method
;
Olex2 1.2
(compiled 2018.05.18 svn.r3508 for OlexSys, GUI svn.r5497)
;
_audit_update_record
;
2018-11-05 deposited with the CCDC.
2019-01-09 downloaded from the CCDC.
;
_cell_angle_alpha 90
_cell_angle_beta 90
_cell_angle_gamma 90
_cell_formula_units_Z 4
_cell_length_a 22.0586(9)
_cell_length_b 9.5030(4)
_cell_length_c 44.7513(18)
_cell_measurement_reflns_used 9896
_cell_measurement_temperature 100(2)
_cell_measurement_theta_max 66.96
_cell_measurement_theta_min 2.81
_cell_volume 9380.9(7)
_computing_cell_refinement 'SAINT v8.37A (Bruker, 2015)'
_computing_data_reduction 'SAINT v8.37A (Bruker, 2015)'
_computing_molecular_graphics 'Olex2 (Dolomanov et al., 2009)'
_computing_publication_material 'Olex2 (Dolomanov et al., 2009)'
_computing_structure_refinement 'ShelXL (Sheldrick, 2015)'
_computing_structure_solution 'XT (Sheldrick, 2015)'
_diffrn_ambient_temperature 99.97
_diffrn_measured_fraction_theta_full 0.956
_diffrn_measured_fraction_theta_max 0.956
_diffrn_measurement_device_type 'Bruker APEX-II CCD'
_diffrn_measurement_method '\f and \w scans'
_diffrn_radiation_type CuK\a
_diffrn_radiation_wavelength 1.54178
_diffrn_reflns_av_R_equivalents 0.0548
_diffrn_reflns_av_unetI/netI 0.0458
_diffrn_reflns_Laue_measured_fraction_full 0.956
_diffrn_reflns_Laue_measured_fraction_max 0.956
_diffrn_reflns_limit_h_max 21
_diffrn_reflns_limit_h_min -22
_diffrn_reflns_limit_k_max 9
_diffrn_reflns_limit_k_min -10
_diffrn_reflns_limit_l_max 50
_diffrn_reflns_limit_l_min -43
_diffrn_reflns_number 33926
_diffrn_reflns_point_group_measured_fraction_full 0.956
_diffrn_reflns_point_group_measured_fraction_max 0.956
_diffrn_reflns_theta_full 60.985
_diffrn_reflns_theta_max 60.985
_diffrn_reflns_theta_min 1.974
_diffrn_standards_number 0
_exptl_absorpt_coefficient_mu 3.454
_exptl_absorpt_correction_T_max 0.7529
_exptl_absorpt_correction_T_min 0.6411
_exptl_absorpt_correction_type multi-scan
_exptl_absorpt_process_details
'SADABS-2016/2 (Bruker,2016/2) was used for absorption correction. wR2(int) was 0.0816 before and 0.0693 after correction. The Ratio of minimum to maximum transmission is 0.8515. The \l/2 correction factor is Not present.'
_exptl_crystal_colour pink
_exptl_crystal_colour_primary pink
_exptl_crystal_density_diffrn 1.451
_exptl_crystal_description needle
_exptl_crystal_F_000 4240
_exptl_crystal_size_max 0.13
_exptl_crystal_size_mid 0.04
_exptl_crystal_size_min 0.03
_refine_diff_density_max 0.763
_refine_diff_density_min -0.510
_refine_diff_density_rms 0.074
_refine_ls_extinction_method none
_refine_ls_goodness_of_fit_ref 1.142
_refine_ls_hydrogen_treatment constr
_refine_ls_matrix_type full
_refine_ls_number_parameters 692
_refine_ls_number_reflns 6863
_refine_ls_number_restraints 42
_refine_ls_restrained_S_all 1.146
_refine_ls_R_factor_all 0.0933
_refine_ls_R_factor_gt 0.0752
_refine_ls_shift/su_max 0.001
_refine_ls_shift/su_mean 0.000
_refine_ls_structure_factor_coef Fsqd
_refine_ls_weighting_details 'w=1/[\s^2^(Fo^2^)+(0.0390P)^2^+45.1361P] where P=(Fo^2^+2Fc^2^)/3'
_refine_ls_weighting_scheme calc
_refine_ls_wR_factor_gt 0.1651
_refine_ls_wR_factor_ref 0.1732
_reflns_Friedel_coverage 0.000
_reflns_number_gt 5560
_reflns_number_total 6863
_reflns_threshold_expression 'I > 2\s(I)'
_cod_data_source_file c8cc09152h2.cif
_cod_data_source_block comp1
_cod_database_code 7122781
_shelx_shelxl_version_number 2014/7
_shelx_space_group_comment
;
The symmetry employed for this shelxl refinement is uniquely defined
by the following loop, which should always be used as a source of
symmetry information in preference to the above space-group names.
They are only intended as comments.
;
_shelx_estimated_absorpt_t_max 0.903
_shelx_estimated_absorpt_t_min 0.662
_olex2_refinement_description
;
1. Fixed Uiso
 At 1.2 times of:
  All C(H) groups
 At 1.5 times of:
  All O(H,H) groups
2. Restrained distances
 O3E-O4E = O4E-O1E = O3E-O1E
 2.2 with sigma of 0.02
 N2E-O1E = N2E-O4E = N2E-O3E
 1.2 with sigma of 0.02
3. Uiso/Uaniso restraints and constraints
O1E \\sim O3E \\sim O4E \\sim N2E: within 2A with sigma of 0.01 and sigma for
terminal atoms of 0.02
O1D \\sim O3D \\sim O4D \\sim N2D: within 2A with sigma of 0.01 and sigma for
terminal atoms of 0.02
4. Others
 Sof(O1E)=Sof(O3E)=Sof(O4E)=Sof(N2E)=1-FVAR(1)
 Sof(O1D)=Sof(O3D)=Sof(O4D)=Sof(N2D)=FVAR(1)
 Fixed Sof: O1F(0.5) H1FA(0.5) H1FB(0.5)
5.a Riding coordinates:
 O1F(H1FA,H1FB)
5.b Aromatic/amide H refined with riding coordinates:
 C2A(H2A), C2B(H2B), C4A(H4A), C4B(H4B), C5A(H5A), C5B(H5B), C7A(H7A),
 C7B(H7B), C8A(H8A), C8B(H8B), C10A(H10A), C10B(H10B), C11A(H11A), C11B(H11B),
 C13A(H13A), C13B(H13B), C15A(H15A), C15B(H15B), C16A(H16A), C16B(H16B),
 C18A(H18A), C18B(H18B), C19A(H19A), C19B(H19B), C20A(H20A), C20B(H20B),
 C27A(H27A), C26A(H26A), C24A(H24A), C23A(H23A), C23B(H23B), C24B(H24B),
 C26B(H26B), C27B(H27B), C29A(H29A), C29B(H29B), C31A(H31A), C31B(H31B),
 C32A(H32A), C32B(H32B)
5.c Fitted hexagon refined as free rotating group:
 C22A(C27A,C26A,C25A,C24A,C23A)
;
_olex2_submission_special_instructions 'No special instructions were received'

loop_
_space_group_symop_operation_xyz
'x, y, z'
'-x+1/2, -y+1/2, z+1/2'
'-x, y, -z+1/2'
'x+1/2, -y+1/2, -z'
'-x, -y, -z'
'x-1/2, y-1/2, -z-1/2'
'x, -y, z-1/2'
'-x-1/2, y-1/2, z'

loop_
_atom_site_label
_atom_site_type_symbol
_atom_site_fract_x
_atom_site_fract_y
_atom_site_fract_z
_atom_site_U_iso_or_equiv
_atom_site_adp_type
_atom_site_occupancy
_atom_site_site_symmetry_order
_atom_site_calc_flag
_atom_site_refinement_flags_posn
_atom_site_refinement_flags_adp
_atom_site_refinement_flags_occupancy
_atom_site_disorder_assembly
_atom_site_disorder_group
Co1 Co 0.50352(4) 0.59588(9) 0.63126(2) 0.0221(2) Uani 1 1 d . . . . .
N1A N 0.58771(19) 0.5748(4) 0.60939(8) 0.0215(10) Uani 1 1 d . . . . .
N1B N 0.4181(2) 0.6071(5) 0.65273(9) 0.0265(11) Uani 1 1 d . . . . .
N2C N 0.5270(3) 0.7747(6) 0.68755(12) 0.0487(15) Uani 1 1 d . . . . .
N3A N 0.65731(18) 0.5321(4) 0.57502(8) 0.0196(10) Uani 1 1 d . . . . .
N3B N 0.3484(2) 0.6237(5) 0.68781(9) 0.0276(11) Uani 1 1 d . . . . .
N12A N 0.7613(2) 0.3728(5) 0.46531(9) 0.0265(11) Uani 1 1 d . . . . .
N12B N 0.2486(2) 0.6564(5) 0.80352(9) 0.0346(12) Uani 1 1 d . . . . .
N21A N 0.8706(2) 0.3989(5) 0.30906(9) 0.0299(11) Uani 1 1 d . . . . .
N21B N 0.11639(19) 0.4721(4) 0.94914(9) 0.0224(10) Uani 1 1 d . . . . .
N28A N 0.9458(2) 0.2213(5) 0.19464(9) 0.0257(11) Uani 1 1 d . . . . .
N28B N 0.04805(19) 0.5934(4) 1.06739(9) 0.0222(10) Uani 1 1 d . . . . .
N30A N 0.97400(19) 0.0837(5) 0.15739(8) 0.0241(10) Uani 1 1 d . . . . .
N30B N 0.01882(19) 0.7252(5) 1.10535(9) 0.0260(11) Uani 1 1 d . . . . .
C2A C 0.5980(2) 0.5504(6) 0.58078(11) 0.0266(13) Uani 1 1 d . . . . .
H2A H 0.5671 0.5464 0.5660 0.032 Uiso 1 1 calc R . . . .
C2B C 0.4077(3) 0.6074(6) 0.68164(12) 0.0331(14) Uani 1 1 d . . . . .
H2B H 0.4383 0.5973 0.6964 0.040 Uiso 1 1 calc R . . . .
C4A C 0.6874(2) 0.5474(5) 0.60194(10) 0.0223(12) Uani 1 1 d . . . . .
H4A H 0.7299 0.5414 0.6052 0.027 Uiso 1 1 calc R . . . .
C4B C 0.3190(3) 0.6329(6) 0.66110(12) 0.0331(14) Uani 1 1 d . . . . .
H4B H 0.2767 0.6454 0.6581 0.040 Uiso 1 1 calc R . . . .
C5A C 0.6443(2) 0.5728(5) 0.62273(10) 0.0198(12) Uani 1 1 d . . . . .
H5A H 0.6518 0.5870 0.6434 0.024 Uiso 1 1 calc R . . . .
C5B C 0.3622(3) 0.6207(6) 0.63971(12) 0.0319(14) Uani 1 1 d . . . . .
H5B H 0.3548 0.6215 0.6188 0.038 Uiso 1 1 calc R . . . .
C6A C 0.6829(2) 0.4926(5) 0.54680(10) 0.0204(12) Uani 1 1 d . . . . .
C6B C 0.3230(2) 0.6308(6) 0.71733(12) 0.0283(13) Uani 1 1 d . . . . .
C7A C 0.7330(2) 0.4053(6) 0.54626(11) 0.0262(13) Uani 1 1 d . . . . .
H7A H 0.7504 0.3726 0.5644 0.031 Uiso 1 1 calc R . . . .
C7B C 0.2673(3) 0.5684(7) 0.72289(12) 0.0397(16) Uani 1 1 d . . . . .
H7B H 0.2461 0.5214 0.7074 0.048 Uiso 1 1 calc R . . . .
C8A C 0.7578(3) 0.3656(6) 0.51888(11) 0.0267(13) Uani 1 1 d . . . . .
H8A H 0.7916 0.3038 0.5184 0.032 Uiso 1 1 calc R . . . .
C8B C 0.2428(3) 0.5754(7) 0.75164(12) 0.0401(16) Uani 1 1 d . . . . .
H8B H 0.2044 0.5344 0.7556 0.048 Uiso 1 1 calc R . . . .
C9A C 0.7336(2) 0.4153(5) 0.49257(11) 0.0230(12) Uani 1 1 d . . . . .
C9B C 0.2742(3) 0.6413(6) 0.77416(12) 0.0322(14) Uani 1 1 d . . . . .
C10A C 0.6824(2) 0.4996(6) 0.49309(11) 0.0282(13) Uani 1 1 d . . . . .
H10A H 0.6646 0.5303 0.4749 0.034 Uiso 1 1 calc R . . . .
C10B C 0.3298(3) 0.7005(7) 0.76864(13) 0.0414(16) Uani 1 1 d . . . . .
H10B H 0.3513 0.7458 0.7843 0.050 Uiso 1 1 calc R . . . .
C11A C 0.6568(2) 0.5397(6) 0.52043(11) 0.0261(13) Uani 1 1 d . . . . .
H11A H 0.6220 0.5985 0.5209 0.031 Uiso 1 1 calc R . . . .
C11B C 0.3549(3) 0.6944(6) 0.74023(13) 0.0396(16) Uani 1 1 d . . . . .
H11B H 0.3937 0.7338 0.7365 0.047 Uiso 1 1 calc R . . . .
C13A C 0.7726(2) 0.4660(6) 0.44563(11) 0.0256(13) Uani 1 1 d . . . . .
H13A H 0.7629 0.5615 0.4496 0.031 Uiso 1 1 calc R . . . .
C13B C 0.2233(2) 0.5502(6) 0.81469(12) 0.0280(13) Uani 1 1 d . . . . .
H13B H 0.2239 0.4636 0.8041 0.034 Uiso 1 1 calc R . . . .
C14A C 0.8004(2) 0.4284(6) 0.41678(11) 0.0235(12) Uani 1 1 d . . . . .
C14B C 0.1926(2) 0.5575(6) 0.84386(11) 0.0228(12) Uani 1 1 d . . . . .
C15A C 0.8043(2) 0.5300(6) 0.39423(11) 0.0272(13) Uani 1 1 d . . . . .
H15A H 0.7902 0.6228 0.3979 0.033 Uiso 1 1 calc R . . . .
C15B C 0.1754(2) 0.4334(6) 0.85823(11) 0.0281(13) Uani 1 1 d . . . . .
H15B H 0.1817 0.3456 0.8486 0.034 Uiso 1 1 calc R . . . .
C16A C 0.8289(2) 0.4956(6) 0.36636(11) 0.0270(13) Uani 1 1 d . . . . .
H16A H 0.8323 0.5654 0.3512 0.032 Uiso 1 1 calc R . . . .
C16B C 0.1492(2) 0.4363(6) 0.88636(11) 0.0249(12) Uani 1 1 d . . . . .
H16B H 0.1383 0.3512 0.8961 0.030 Uiso 1 1 calc R . . . .
C17A C 0.8485(2) 0.3590(6) 0.36088(11) 0.0245(12) Uani 1 1 d . . . . .
C17B C 0.1390(2) 0.5656(5) 0.90023(11) 0.0218(12) Uani 1 1 d . . . . .
C18A C 0.8464(2) 0.2596(6) 0.38362(11) 0.0281(13) Uani 1 1 d . . . . .
H18A H 0.8616 0.1674 0.3802 0.034 Uiso 1 1 calc R . . . .
C18B C 0.1533(2) 0.6876(6) 0.88558(11) 0.0249(13) Uani 1 1 d . . . . .
H18B H 0.1443 0.7754 0.8947 0.030 Uiso 1 1 calc R . . . .
C19A C 0.8225(2) 0.2940(6) 0.41121(11) 0.0273(13) Uani 1 1 d . . . . .
H19A H 0.8212 0.2250 0.4266 0.033 Uiso 1 1 calc R . . . .
C19B C 0.1808(2) 0.6859(6) 0.85768(11) 0.0251(12) Uani 1 1 d . . . . .
H19B H 0.1915 0.7716 0.8481 0.030 Uiso 1 1 calc R . . . .
C20A C 0.8720(2) 0.3182(6) 0.33127(11) 0.0280(13) Uani 1 1 d . . . . .
H20A H 0.8889 0.2269 0.3289 0.034 Uiso 1 1 calc R . . . .
C20B C 0.1163(2) 0.5760(6) 0.93116(11) 0.0265(13) Uani 1 1 d . . . . .
H20B H 0.1011 0.6638 0.9380 0.032 Uiso 1 1 calc R . . . .
C22A C 0.89033(18) 0.3486(4) 0.28057(6) 0.0277(13) Uani 1 1 d . . . . .
C27A C 0.8790(2) 0.2120(4) 0.27099(7) 0.053(2) Uani 1 1 d G . . . .
H27A H 0.8593 0.1472 0.2839 0.064 Uiso 1 1 calc R . . . .
C26A C 0.8964(2) 0.1702(3) 0.24249(8) 0.058(2) Uani 1 1 d G . . . .
H26A H 0.8886 0.0768 0.2359 0.070 Uiso 1 1 calc R . . . .
C25A C 0.92518(19) 0.2650(4) 0.22357(6) 0.0272(13) Uani 1 1 d G . . . .
C24A C 0.93653(19) 0.4017(3) 0.23315(7) 0.0436(17) Uani 1 1 d G . . . .
H24A H 0.9562 0.4665 0.2202 0.052 Uiso 1 1 calc R . . . .
C23A C 0.9191(2) 0.4434(3) 0.26164(7) 0.0472(18) Uani 1 1 d G . . . .
H23A H 0.9269 0.5368 0.2682 0.057 Uiso 1 1 calc R . . . .
C22B C 0.1013(2) 0.5028(6) 0.97929(11) 0.0241(12) Uani 1 1 d . . . . .
C23B C 0.0708(2) 0.4023(5) 0.99607(11) 0.0249(12) Uani 1 1 d . . . . .
H23B H 0.0615 0.3137 0.9874 0.030 Uiso 1 1 calc R . . . .
C24B C 0.0536(2) 0.4297(6) 1.02544(11) 0.0255(13) Uani 1 1 d . . . . .
H24B H 0.0317 0.3616 1.0366 0.031 Uiso 1 1 calc R . . . .
C25B C 0.0688(2) 0.5574(6) 1.03809(11) 0.0239(12) Uani 1 1 d . . . . .
C26B C 0.1030(3) 0.6544(6) 1.02246(11) 0.0303(14) Uani 1 1 d . . . . .
H26B H 0.1153 0.7395 1.0318 0.036 Uiso 1 1 calc R . . . .
C27B C 0.1191(3) 0.6275(6) 0.99327(11) 0.0313(14) Uani 1 1 d . . . . .
H27B H 0.1425 0.6945 0.9826 0.038 Uiso 1 1 calc R . . . .
C29A C 0.9518(3) 0.0873(6) 0.18500(12) 0.0303(14) Uani 1 1 d . . . . .
H29A H 0.9415 0.0065 0.1964 0.036 Uiso 1 1 calc R . . . .
C29B C 0.0373(3) 0.7248(6) 1.07764(11) 0.0310(14) Uani 1 1 d . . . . .
H29B H 0.0426 0.8075 1.0660 0.037 Uiso 1 1 calc R . . . .
C31A C 0.9818(3) 0.2217(6) 0.14944(12) 0.0301(14) Uani 1 1 d . . . . .
H31A H 0.9971 0.2524 0.1307 0.036 Uiso 1 1 calc R . . . .
C31B C 0.0171(3) 0.5854(6) 1.11365(12) 0.0313(14) Uani 1 1 d . . . . .
H31B H 0.0054 0.5517 1.1328 0.038 Uiso 1 1 calc R . . . .
C32A C 0.9646(3) 0.3082(6) 0.17177(11) 0.0338(14) Uani 1 1 d . . . . .
H32A H 0.9654 0.4081 0.1718 0.041 Uiso 1 1 calc R . . . .
C32B C 0.0344(3) 0.5042(6) 1.09066(11) 0.0293(13) Uani 1 1 d . . . . .
H32B H 0.0369 0.4043 1.0905 0.035 Uiso 1 1 calc R . . . .
O1D O 0.4534(4) 0.4763(9) 0.59757(18) 0.032(2) Uani 0.792(7) 1 d . U P A 1
O3D O 0.5046(2) 0.3144(5) 0.57527(11) 0.0374(15) Uani 0.792(7) 1 d . U P A 1
O4D O 0.4490(5) 0.4503(9) 0.55034(15) 0.088(3) Uani 0.792(7) 1 d . U P A 1
N2D N 0.4669(3) 0.4121(8) 0.57420(16) 0.0354(17) Uani 0.792(7) 1 d . U P A 1
O1E O 0.4686(14) 0.436(4) 0.5961(6) 0.041(8) Uani 0.208(7) 1 d D U P A 2
O3E O 0.4406(13) 0.368(3) 0.5517(5) 0.063(8) Uani 0.208(7) 1 d D U P A 2
O4E O 0.3869(9) 0.517(2) 0.5751(4) 0.048(6) Uani 0.208(7) 1 d D U P A 2
N2E N 0.4337(12) 0.443(3) 0.5742(5) 0.049(7) Uani 0.208(7) 1 d D U P A 2
O1C O 0.55041(18) 0.7175(4) 0.66551(8) 0.0364(10) Uani 1 1 d . . . B 3
O3C O 0.5312(3) 0.7223(6) 0.71385(10) 0.0702(15) Uani 1 1 d . . . C 3
O4C O 0.4916(2) 0.8744(5) 0.68471(10) 0.0584(13) Uani 1 1 d . . . D 3
O1F O 0.4934(5) 0.4255(11) 0.4856(2) 0.071(3) Uani 0.5 1 d . . P E -1
H1FA H 0.4737 0.4635 0.5004 0.106 Uiso 0.5 1 d R . P E -1
H1FB H 0.5091 0.4914 0.4745 0.106 Uiso 0.5 1 d R . P E -1

loop_
_atom_site_aniso_label
_atom_site_aniso_U_11
_atom_site_aniso_U_22
_atom_site_aniso_U_33
_atom_site_aniso_U_23
_atom_site_aniso_U_13
_atom_site_aniso_U_12
Co1 0.0222(5) 0.0302(5) 0.0140(4) 0.0004(4) 0.0013(4) 0.0031(4)
N1A 0.025(3) 0.022(2) 0.018(2) -0.0015(18) 0.0007(19) 0.001(2)
N1B 0.025(3) 0.031(3) 0.024(2) -0.002(2) 0.004(2) 0.000(2)
N2C 0.073(4) 0.034(3) 0.039(3) -0.001(3) -0.021(3) 0.014(3)
N3A 0.017(3) 0.024(3) 0.017(2) -0.0017(18) 0.0025(18) -0.0004(19)
N3B 0.021(3) 0.033(3) 0.028(2) -0.002(2) 0.008(2) 0.001(2)
N12A 0.033(3) 0.024(3) 0.023(2) -0.001(2) 0.008(2) 0.001(2)
N12B 0.036(3) 0.038(3) 0.030(2) -0.003(2) 0.008(2) 0.001(2)
N21A 0.032(3) 0.036(3) 0.022(2) -0.003(2) -0.001(2) 0.000(2)
N21B 0.024(3) 0.023(3) 0.021(2) -0.006(2) 0.0023(19) -0.001(2)
N28A 0.034(3) 0.027(3) 0.016(2) -0.0054(19) 0.0002(19) 0.000(2)
N28B 0.021(3) 0.027(3) 0.018(2) 0.0008(19) 0.0005(18) 0.004(2)
N30A 0.023(3) 0.035(3) 0.015(2) -0.0008(19) -0.0040(18) 0.002(2)
N30B 0.021(3) 0.035(3) 0.021(2) -0.004(2) 0.0035(19) 0.001(2)
C2A 0.025(3) 0.036(3) 0.019(3) 0.003(2) -0.001(2) 0.000(3)
C2B 0.027(4) 0.047(4) 0.026(3) -0.002(3) 0.005(2) 0.002(3)
C4A 0.022(3) 0.022(3) 0.022(3) -0.003(2) -0.004(2) 0.000(2)
C4B 0.020(3) 0.039(4) 0.040(3) 0.002(3) -0.001(3) 0.006(3)
C5A 0.028(3) 0.015(3) 0.016(2) -0.005(2) 0.000(2) -0.002(2)
C5B 0.034(4) 0.034(3) 0.028(3) -0.002(3) 0.000(3) 0.008(3)
C6A 0.026(3) 0.019(3) 0.017(3) 0.000(2) 0.004(2) -0.005(2)
C6B 0.021(3) 0.034(3) 0.030(3) -0.003(3) 0.009(2) 0.000(3)
C7A 0.029(3) 0.024(3) 0.025(3) -0.002(2) -0.002(2) -0.001(3)
C7B 0.040(4) 0.051(4) 0.028(3) 0.002(3) -0.002(3) -0.001(3)
C8A 0.025(3) 0.029(3) 0.026(3) -0.003(2) 0.003(2) 0.004(3)
C8B 0.030(4) 0.055(4) 0.035(3) 0.003(3) 0.005(3) 0.000(3)
C9A 0.021(3) 0.023(3) 0.025(3) 0.000(2) 0.006(2) -0.003(2)
C9B 0.033(4) 0.029(3) 0.034(3) -0.005(3) 0.009(3) 0.001(3)
C10A 0.029(3) 0.032(3) 0.023(3) 0.006(2) 0.001(2) -0.005(3)
C10B 0.045(4) 0.042(4) 0.037(3) -0.012(3) 0.014(3) -0.007(3)
C11A 0.028(3) 0.023(3) 0.028(3) 0.005(2) 0.005(2) 0.003(2)
C11B 0.041(4) 0.039(4) 0.039(3) -0.011(3) 0.012(3) -0.007(3)
C13A 0.029(3) 0.026(3) 0.021(3) -0.002(2) 0.001(2) -0.001(3)
C13B 0.025(3) 0.028(3) 0.031(3) -0.006(3) -0.001(2) 0.001(3)
C14A 0.020(3) 0.030(3) 0.021(3) -0.004(2) 0.004(2) -0.002(2)
C14B 0.021(3) 0.025(3) 0.023(3) -0.004(2) 0.001(2) 0.001(2)
C15A 0.032(3) 0.023(3) 0.026(3) 0.000(2) 0.002(2) 0.008(3)
C15B 0.029(3) 0.027(3) 0.029(3) -0.013(2) 0.001(2) -0.005(3)
C16A 0.029(3) 0.035(3) 0.017(3) 0.006(2) 0.003(2) 0.004(3)
C16B 0.027(3) 0.022(3) 0.026(3) -0.003(2) 0.006(2) -0.004(2)
C17A 0.023(3) 0.032(3) 0.019(3) -0.008(2) 0.000(2) -0.002(2)
C17B 0.018(3) 0.023(3) 0.024(3) -0.007(2) 0.001(2) 0.002(2)
C18A 0.031(3) 0.030(3) 0.023(3) -0.004(2) 0.002(2) 0.004(3)
C18B 0.029(3) 0.020(3) 0.025(3) -0.005(2) -0.001(2) 0.006(2)
C19A 0.030(3) 0.030(3) 0.022(3) 0.003(2) 0.005(2) -0.005(3)
C19B 0.025(3) 0.027(3) 0.023(3) -0.002(2) 0.000(2) 0.000(2)
C20A 0.026(3) 0.034(3) 0.024(3) -0.002(3) 0.000(2) 0.006(3)
C20B 0.023(3) 0.025(3) 0.031(3) -0.007(3) 0.002(2) 0.003(2)
C22A 0.028(3) 0.035(3) 0.020(3) -0.003(2) -0.002(2) 0.005(3)
C27A 0.092(6) 0.035(4) 0.032(3) -0.006(3) 0.021(4) -0.017(4)
C26A 0.108(7) 0.028(4) 0.038(4) -0.012(3) 0.027(4) -0.019(4)
C25A 0.031(3) 0.035(3) 0.016(3) -0.005(2) 0.001(2) -0.002(3)
C24A 0.077(5) 0.030(4) 0.024(3) -0.002(3) 0.012(3) -0.004(3)
C23A 0.081(5) 0.029(4) 0.032(3) -0.007(3) 0.007(3) 0.000(4)
C22B 0.020(3) 0.027(3) 0.025(3) -0.002(2) -0.003(2) 0.007(2)
C23B 0.026(3) 0.017(3) 0.032(3) 0.000(2) -0.004(2) 0.003(2)
C24B 0.027(3) 0.027(3) 0.023(3) 0.008(2) 0.001(2) 0.002(2)
C25B 0.026(3) 0.025(3) 0.021(3) 0.002(2) 0.000(2) 0.002(2)
C26B 0.040(4) 0.024(3) 0.027(3) -0.003(2) 0.007(3) -0.010(3)
C27B 0.035(4) 0.035(3) 0.024(3) 0.000(3) 0.005(3) -0.008(3)
C29A 0.034(4) 0.030(3) 0.027(3) -0.003(3) -0.002(3) -0.003(3)
C29B 0.045(4) 0.023(3) 0.024(3) 0.004(2) 0.009(3) 0.005(3)
C31A 0.041(4) 0.026(3) 0.023(3) -0.001(2) 0.003(2) -0.001(3)
C31B 0.034(4) 0.038(4) 0.022(3) 0.008(3) 0.004(2) 0.001(3)
C32A 0.050(4) 0.030(3) 0.021(3) -0.001(3) 0.008(3) -0.002(3)
C32B 0.043(4) 0.021(3) 0.024(3) 0.008(2) 0.004(3) -0.002(3)
O1D 0.040(4) 0.031(4) 0.026(4) -0.013(3) 0.001(3) -0.003(3)
O3D 0.044(3) 0.029(3) 0.040(3) -0.003(2) -0.002(2) 0.004(3)
O4D 0.165(8) 0.078(6) 0.023(4) -0.015(4) -0.038(4) 0.048(6)
N2D 0.046(4) 0.034(4) 0.027(4) -0.006(3) -0.008(3) -0.002(4)
O1E 0.067(16) 0.045(16) 0.011(12) 0.008(10) -0.016(11) -0.030(12)
O3E 0.106(17) 0.050(16) 0.031(12) -0.006(12) -0.014(12) -0.035(15)
O4E 0.043(13) 0.064(14) 0.037(11) 0.020(10) -0.015(10) -0.003(10)
N2E 0.072(15) 0.046(14) 0.030(11) 0.010(9) -0.009(11) -0.026(11)
O1C 0.038(3) 0.051(3) 0.0195(19) -0.0075(19) 0.0041(17) 0.001(2)
O3C 0.094(4) 0.075(4) 0.042(3) 0.000(3) -0.020(3) 0.011(3)
O4C 0.085(4) 0.044(3) 0.046(3) -0.006(2) 0.006(3) 0.013(3)
O1F 0.079(8) 0.079(8) 0.054(6) -0.013(6) 0.000(5) -0.019(6)

loop_
_atom_type_symbol
_atom_type_description
_atom_type_scat_dispersion_real
_atom_type_scat_dispersion_imag
_atom_type_scat_source
C C 0.0181 0.0091 'International Tables Vol C Tables 4.2.6.8 and 6.1.1.4'
H H 0.0000 0.0000 'International Tables Vol C Tables 4.2.6.8 and 6.1.1.4'
Co Co -2.3653 3.6143 'International Tables Vol C Tables 4.2.6.8 and 6.1.1.4'
N N 0.0311 0.0180 'International Tables Vol C Tables 4.2.6.8 and 6.1.1.4'
O O 0.0492 0.0322 'International Tables Vol C Tables 4.2.6.8 and 6.1.1.4'

loop_
_geom_angle_atom_site_label_1
_geom_angle_atom_site_label_2
_geom_angle_atom_site_label_3
_geom_angle
_geom_angle_site_symmetry_1
_geom_angle_site_symmetry_3
N1A Co1 N1B 177.32(17) . .
N1A Co1 N30A 88.48(16) . 2_655
N1A Co1 N30B 91.55(16) . 2_564
N1A Co1 O1D 94.3(3) . .
N1A Co1 O1E 85.1(9) . .
N1A Co1 O1C 87.65(15) . .
N1B Co1 N30A 89.91(17) . 2_655
N1B Co1 O1D 83.7(3) . .
N1B Co1 O1E 92.6(9) . .
N1B Co1 O1C 94.37(16) . .
N30A Co1 O1D 94.6(3) 2_655 .
N30A Co1 O1E 85.8(8) 2_655 .
N30A Co1 O1C 85.88(16) 2_655 .
N30B Co1 N1B 90.06(17) 2_564 .
N30B Co1 N30A 179.88(19) 2_564 2_655
N30B Co1 O1D 85.5(3) 2_564 .
N30B Co1 O1E 94.3(8) 2_564 .
N30B Co1 O1C 94.01(16) 2_564 .
C2A N1A Co1 128.1(4) . .
C2A N1A C5A 105.1(4) . .
C5A N1A Co1 126.6(3) . .
C2B N1B Co1 127.1(4) . .
C2B N1B C5B 105.1(5) . .
C5B N1B Co1 127.8(3) . .
O1C N2C O3C 122.1(5) . .
O4C N2C O1C 121.2(5) . .
O4C N2C O3C 116.0(6) . .
C2A N3A C4A 106.6(4) . .
C2A N3A C6A 125.9(4) . .
C4A N3A C6A 127.3(4) . .
C2B N3B C4B 106.9(4) . .
C2B N3B C6B 125.0(5) . .
C4B N3B C6B 128.1(5) . .
C13A N12A C9A 118.6(4) . .
C13B N12B C9B 117.2(5) . .
C20A N21A C22A 119.6(5) . .
C20B N21B C22B 116.1(4) . .
C29A N28A C25A 126.3(4) . .
C29A N28A C32A 107.3(4) . .
C32A N28A C25A 126.3(4) . .
C29B N28B C25B 126.1(4) . .
C29B N28B C32B 105.9(4) . .
C32B N28B C25B 128.0(4) . .
C29A N30A Co1 128.1(4) . 2_654
C29A N30A C31A 105.2(4) . .
C31A N30A Co1 126.6(3) . 2_654
C29B N30B Co1 126.6(4) . 2_565
C29B N30B C31B 105.2(4) . .
C31B N30B Co1 128.3(3) . 2_565
N1A C2A N3A 112.0(5) . .
N1A C2A H2A 124.0 . .
N3A C2A H2A 124.0 . .
N1B C2B N3B 111.9(5) . .
N1B C2B H2B 124.1 . .
N3B C2B H2B 124.1 . .
N3A C4A H4A 126.8 . .
C5A C4A N3A 106.3(4) . .
C5A C4A H4A 126.8 . .
N3B C4B H4B 126.9 . .
C5B C4B N3B 106.2(5) . .
C5B C4B H4B 126.9 . .
N1A C5A H5A 125.1 . .
C4A C5A N1A 109.9(4) . .
C4A C5A H5A 125.1 . .
N1B C5B H5B 125.0 . .
C4B C5B N1B 109.9(5) . .
C4B C5B H5B 125.0 . .
C7A C6A N3A 119.2(4) . .
C7A C6A C11A 120.7(5) . .
C11A C6A N3A 120.1(5) . .
C7B C6B N3B 119.4(5) . .
C11B C6B N3B 120.2(5) . .
C11B C6B C7B 120.3(5) . .
C6A C7A H7A 120.3 . .
C6A C7A C8A 119.4(5) . .
C8A C7A H7A 120.3 . .
C6B C7B H7B 120.4 . .
C6B C7B C8B 119.2(6) . .
C8B C7B H7B 120.4 . .
C7A C8A H8A 119.8 . .
C9A C8A C7A 120.5(5) . .
C9A C8A H8A 119.8 . .
C7B C8B H8B 119.9 . .
C9B C8B C7B 120.2(6) . .
C9B C8B H8B 119.9 . .
C8A C9A N12A 117.9(5) . .
C8A C9A C10A 120.0(5) . .
C10A C9A N12A 122.0(5) . .
C8B C9B N12B 121.3(5) . .
C10B C9B N12B 118.3(5) . .
C10B C9B C8B 120.4(5) . .
C9A C10A H10A 120.0 . .
C9A C10A C11A 120.0(5) . .
C11A C10A H10A 120.0 . .
C9B C10B H10B 119.9 . .
C9B C10B C11B 120.2(6) . .
C11B C10B H10B 119.9 . .
C6A C11A C10A 119.3(5) . .
C6A C11A H11A 120.4 . .
C10A C11A H11A 120.4 . .
C6B C11B C10B 119.7(6) . .
C6B C11B H11B 120.2 . .
C10B C11B H11B 120.2 . .
N12A C13A H13A 119.4 . .
N12A C13A C14A 121.2(5) . .
C14A C13A H13A 119.4 . .
N12B C13B H13B 119.4 . .
N12B C13B C14B 121.3(5) . .
C14B C13B H13B 119.4 . .
C15A C14A C13A 119.4(5) . .
C19A C14A C13A 121.8(5) . .
C19A C14A C15A 118.9(5) . .
C15B C14B C13B 119.6(5) . .
C19B C14B C13B 121.4(5) . .
C19B C14B C15B 119.0(5) . .
C14A C15A H15A 119.8 . .
C16A C15A C14A 120.4(5) . .
C16A C15A H15A 119.8 . .
C14B C15B H15B 119.5 . .
C16B C15B C14B 121.0(5) . .
C16B C15B H15B 119.5 . .
C15A C16A H16A 120.1 . .
C17A C16A C15A 119.7(5) . .
C17A C16A H16A 120.1 . .
C15B C16B H16B 120.4 . .
C15B C16B C17B 119.3(5) . .
C17B C16B H16B 120.4 . .
C16A C17A C20A 120.9(5) . .
C18A C17A C16A 119.8(5) . .
C18A C17A C20A 119.3(5) . .
C16B C17B C20B 122.1(5) . .
C18B C17B C16B 119.7(4) . .
C18B C17B C20B 118.1(5) . .
C17A C18A H18A 119.8 . .
C19A C18A C17A 120.4(5) . .
C19A C18A H18A 119.8 . .
C17B C18B H18B 119.3 . .
C17B C18B C19B 121.4(5) . .
C19B C18B H18B 119.3 . .
C14A C19A H19A 119.6 . .
C18A C19A C14A 120.8(5) . .
C18A C19A H19A 119.6 . .
C14B C19B H19B 120.3 . .
C18B C19B C14B 119.4(5) . .
C18B C19B H19B 120.3 . .
N21A C20A C17A 122.8(5) . .
N21A C20A H20A 118.6 . .
C17A C20A H20A 118.6 . .
N21B C20B C17B 122.7(5) . .
N21B C20B H20B 118.6 . .
C17B C20B H20B 118.6 . .
C27A C22A N21A 122.1(3) . .
C27A C22A C23A 120.0 . .
C23A C22A N21A 117.8(3) . .
C22A C27A H27A 120.0 . .
C26A C27A C22A 120.0 . .
C26A C27A H27A 120.0 . .
C27A C26A H26A 120.0 . .
C27A C26A C25A 120.0 . .
C25A C26A H26A 120.0 . .
C26A C25A N28A 120.5(3) . .
C24A C25A N28A 119.5(3) . .
C24A C25A C26A 120.0 . .
C25A C24A H24A 120.0 . .
C23A C24A C25A 120.0 . .
C23A C24A H24A 120.0 . .
C22A C23A H23A 120.0 . .
C24A C23A C22A 120.0 . .
C24A C23A H23A 120.0 . .
C23B C22B N21B 119.1(5) . .
C23B C22B C27B 118.5(5) . .
C27B C22B N21B 122.3(5) . .
C22B C23B H23B 119.5 . .
C22B C23B C24B 120.9(5) . .
C24B C23B H23B 119.5 . .
C23B C24B H24B 120.5 . .
C25B C24B C23B 119.0(5) . .
C25B C24B H24B 120.5 . .
C24B C25B N28B 120.6(5) . .
C24B C25B C26B 120.8(5) . .
C26B C25B N28B 118.6(5) . .
C25B C26B H26B 120.1 . .
C27B C26B C25B 119.8(5) . .
C27B C26B H26B 120.1 . .
C22B C27B H27B 119.7 . .
C26B C27B C22B 120.7(5) . .
C26B C27B H27B 119.7 . .
N28A C29A H29A 124.6 . .
N30A C29A N28A 110.9(5) . .
N30A C29A H29A 124.6 . .
N28B C29B H29B 123.8 . .
N30B C29B N28B 112.3(5) . .
N30B C29B H29B 123.8 . .
N30A C31A H31A 124.6 . .
C32A C31A N30A 110.8(5) . .
C32A C31A H31A 124.6 . .
N30B C31B H31B 125.1 . .
C32B C31B N30B 109.9(5) . .
C32B C31B H31B 125.1 . .
N28A C32A H32A 127.2 . .
C31A C32A N28A 105.7(5) . .
C31A C32A H32A 127.2 . .
N28B C32B H32B 126.6 . .
C31B C32B N28B 106.7(5) . .
C31B C32B H32B 126.6 . .
N2D O1D Co1 135.4(8) . .
O1D N2D O3D 119.4(8) . .
O4D N2D O1D 121.5(9) . .
O4D N2D O3D 118.7(7) . .
N2E O1E Co1 135(2) . .
O3E N2E O1E 122(2) . .
O3E N2E O4E 116.8(18) . .
O4E N2E O1E 121.0(19) . .
N2C O1C Co1 126.5(4) . .
H1FA O1F H1FB 109.4 . .

loop_
_geom_bond_atom_site_label_1
_geom_bond_atom_site_label_2
_geom_bond_distance
_geom_bond_site_symmetry_2
Co1 N1A 2.109(4) .
Co1 N1B 2.117(4) .
Co1 N30A 2.127(4) 2_655
Co1 N30B 2.116(4) 2_564
Co1 O1D 2.188(7) .
Co1 O1E 2.32(3) .
Co1 O1C 2.180(4) .
N1A C2A 1.321(6) .
N1A C5A 1.385(7) .
N1B C2B 1.314(6) .
N1B C5B 1.371(7) .
N2C O1C 1.239(6) .
N2C O3C 1.281(7) .
N2C O4C 1.235(7) .
N3A C2A 1.345(7) .
N3A C4A 1.383(6) .
N3A C6A 1.434(6) .
N3B C2B 1.345(7) .
N3B C4B 1.363(7) .
N3B C6B 1.437(6) .
N12A C9A 1.423(6) .
N12A C13A 1.273(6) .
N12B C9B 1.437(7) .
N12B C13B 1.258(7) .
N21A C20A 1.256(7) .
N21A C22A 1.430(5) .
N21B C20B 1.274(7) .
N21B C22B 1.420(6) .
N28A C25A 1.434(4) .
N28A C29A 1.351(7) .
N28A C32A 1.379(7) .
N28B C25B 1.430(6) .
N28B C29B 1.351(7) .
N28B C32B 1.376(6) .
N30A Co1 2.127(4) 2_654
N30A C29A 1.330(6) .
N30A C31A 1.370(7) .
N30B Co1 2.116(4) 2_565
N30B C29B 1.305(6) .
N30B C31B 1.380(7) .
C2A H2A 0.9500 .
C2B H2B 0.9500 .
C4A H4A 0.9500 .
C4A C5A 1.351(7) .
C4B H4B 0.9500 .
C4B C5B 1.355(8) .
C5A H5A 0.9500 .
C5B H5B 0.9500 .
C6A C7A 1.382(7) .
C6A C11A 1.387(7) .
C6B C7B 1.386(8) .
C6B C11B 1.382(8) .
C7A H7A 0.9500 .
C7A C8A 1.394(7) .
C7B H7B 0.9500 .
C7B C8B 1.397(8) .
C8A H8A 0.9500 .
C8A C9A 1.377(7) .
C8B H8B 0.9500 .
C8B C9B 1.374(8) .
C9A C10A 1.385(7) .
C9B C10B 1.373(8) .
C10A H10A 0.9500 .
C10A C11A 1.400(7) .
C10B H10B 0.9500 .
C10B C11B 1.388(8) .
C11A H11A 0.9500 .
C11B H11B 0.9500 .
C13A H13A 0.9500 .
C13A C14A 1.473(7) .
C13B H13B 0.9500 .
C13B C14B 1.472(7) .
C14A C15A 1.399(7) .
C14A C19A 1.389(8) .
C14B C15B 1.395(8) .
C14B C19B 1.392(7) .
C15A H15A 0.9500 .
C15A C16A 1.399(7) .
C15B H15B 0.9500 .
C15B C16B 1.385(7) .
C16A H16A 0.9500 .
C16A C17A 1.389(8) .
C16B H16B 0.9500 .
C16B C17B 1.395(7) .
C17A C18A 1.389(7) .
C17A C20A 1.475(7) .
C17B C18B 1.370(7) .
C17B C20B 1.475(7) .
C18A H18A 0.9500 .
C18A C19A 1.382(7) .
C18B H18B 0.9500 .
C18B C19B 1.389(7) .
C19A H19A 0.9500 .
C19B H19B 0.9500 .
C20A H20A 0.9500 .
C20B H20B 0.9500 .
C22A C27A 1.3900 .
C22A C23A 1.3900 .
C27A H27A 0.9500 .
C27A C26A 1.3900 .
C26A H26A 0.9500 .
C26A C25A 1.3900 .
C25A C24A 1.3900 .
C24A H24A 0.9500 .
C24A C23A 1.3900 .
C23A H23A 0.9500 .
C22B C23B 1.389(7) .
C22B C27B 1.396(8) .
C23B H23B 0.9500 .
C23B C24B 1.393(7) .
C24B H24B 0.9500 .
C24B C25B 1.380(8) .
C25B C26B 1.381(7) .
C26B H26B 0.9500 .
C26B C27B 1.378(7) .
C27B H27B 0.9500 .
C29A H29A 0.9500 .
C29B H29B 0.9500 .
C31A H31A 0.9500 .
C31A C32A 1.348(7) .
C31B H31B 0.9500 .
C31B C32B 1.342(8) .
C32A H32A 0.9500 .
C32B H32B 0.9500 .
O1D N2D 1.247(10) .
O3D N2D 1.247(9) .
O4D N2D 1.195(10) .
O1E N2E 1.250(17) .
O3E N2E 1.243(17) .
O4E N2E 1.247(17) .
O1F H1FA 0.8710 .
O1F H1FB 0.8705 .
